data_4072631
loop_
_publ_author_name
'de Fr\'emont, Pierre'
'Singh, Rohit'
'Stevens, Edwin D.'
'Petersen, Jeffrey L.'
'Nolan, Steven P.'

_publ_section_title
;
 Synthesis, Characterization and Reactivity ofN-Heterocyclic Carbene
 Gold(III) Complexes
;
_journal_issue 6
_journal_name_full Organometallics
_journal_page_first 1376
_journal_paper_doi 10.1021/om060887t
_journal_volume 26
_journal_year 2007
_chemical_formula_sum 'C23 H32 Au Br3 N2'
_chemical_formula_weight 773.20
_chemical_name_systematic
; 
 ? 
;
_space_group_IT_number 14
_symmetry_cell_setting monoclinic
_symmetry_space_group_name_Hall '-P 2ybc'
_symmetry_space_group_name_H-M 'P 1 21/c 1'
_atom_sites_solution_hydrogens geom
_atom_sites_solution_primary direct
_atom_sites_solution_secondary difmap
_audit_creation_method SHELXL-97
_cell_angle_alpha 90.00
_cell_angle_beta 90.044(2)
_cell_angle_gamma 90.00
_cell_formula_units_Z 4
_cell_length_a 16.4445(16)
_cell_length_b 11.1131(10)
_cell_length_c 12.9782(12)
_cell_measurement_reflns_used 15770
_cell_measurement_temperature 568(2)
_cell_measurement_theta_max 23.359
_cell_measurement_theta_min 2.210
_cell_volume 2371.8(4)
_computing_cell_refinement 'Bruker SMART'
_computing_data_collection 'Bruker SMART'
_computing_data_reduction 'Bruker SAINT'
_computing_molecular_graphics 'Bruker SHELXTL'
_computing_publication_material 'Bruker SHELXTL'
_computing_structure_refinement 'SHELXL-97 (Sheldrick, 1997)'
_computing_structure_solution 'SHELXS-97 (Sheldrick, 1990)'
_diffrn_ambient_temperature 568(2)
_diffrn_measured_fraction_theta_full 0.995
_diffrn_measured_fraction_theta_max 0.995
_diffrn_measurement_device_type 'CCD area detector'
_diffrn_measurement_method 'phi and omega scans'
_diffrn_radiation_monochromator graphite
_diffrn_radiation_source 'fine-focus sealed tube'
_diffrn_radiation_type MoK\a
_diffrn_radiation_wavelength 0.71073
_diffrn_reflns_av_R_equivalents 0.0494
_diffrn_reflns_av_sigmaI/netI 0.0300
_diffrn_reflns_limit_h_max 18
_diffrn_reflns_limit_h_min -18
_diffrn_reflns_limit_k_max 12
_diffrn_reflns_limit_k_min -12
_diffrn_reflns_limit_l_max 14
_diffrn_reflns_limit_l_min -14
_diffrn_reflns_number 21229
_diffrn_reflns_theta_full 23.34
_diffrn_reflns_theta_max 23.34
_diffrn_reflns_theta_min 2.21
_exptl_absorpt_coefficient_mu 11.270
_exptl_absorpt_correction_T_max 0.795213
_exptl_absorpt_correction_T_min 0.361509
_exptl_absorpt_correction_type empirical
_exptl_crystal_colour orange
_exptl_crystal_density_diffrn 2.165
_exptl_crystal_density_meas 0
_exptl_crystal_density_method 'not measured'
_exptl_crystal_description needle
_exptl_crystal_F_000 1472
_exptl_crystal_size_max 0.60
_exptl_crystal_size_mid 0.30
_exptl_crystal_size_min 0.30
_refine_diff_density_max 1.244
_refine_diff_density_min -1.443
_refine_diff_density_rms 0.149
_refine_ls_extinction_method none
_refine_ls_goodness_of_fit_ref 1.062
_refine_ls_hydrogen_treatment mixed
_refine_ls_matrix_type full
_refine_ls_number_parameters 390
_refine_ls_number_reflns 3429
_refine_ls_number_restraints 280
_refine_ls_restrained_S_all 1.032
_refine_ls_R_factor_all 0.0391
_refine_ls_R_factor_gt 0.0295
_refine_ls_shift/su_max 0.012
_refine_ls_shift/su_mean 0.001
_refine_ls_structure_factor_coef Fsqd
_refine_ls_weighting_details 'calc w=1/[\s^2^(Fo^2^)+(0.0409P)^2^+6.3593P] where P=(Fo^2^+2Fc^2^)/3'
_refine_ls_weighting_scheme calc
_refine_ls_wR_factor_gt 0.0725
_refine_ls_wR_factor_ref 0.0769
_reflns_number_gt 2888
_reflns_number_total 3429
_reflns_threshold_expression >2sigma(I)
_cod_data_source_file om060887tsi20060923_010616.cif
_cod_data_source_block nol327
_cod_depositor_comments
;
The following automatic conversions were performed:

'_symmetry_cell_setting' value 'Monoclinic' changed to 'monoclinic'
according to /home/saulius/struct/CIF-dictionaries/cif_core.dic
dictionary named 'cif_core.dic' version 2.4.1 from 2010-06-29.

Automatic conversion script
Id: cif_fix_values 1715 2011-07-08 13:25:40Z adriana 
;
_cod_original_sg_symbol_H-M P2(1)/c
_cod_database_code 4072631

loop_
_symmetry_equiv_pos_as_xyz
'x, y, z'
'-x, y+1/2, -z+1/2'
'-x, -y, -z'
'x, -y-1/2, z-1/2'

loop_
_atom_site_label
_atom_site_type_symbol
_atom_site_fract_x
_atom_site_fract_y
_atom_site_fract_z
_atom_site_U_iso_or_equiv
_atom_site_adp_type
_atom_site_occupancy
_atom_site_symmetry_multiplicity
_atom_site_calc_flag
_atom_site_refinement_flags
Au1 Au 0.749993(15) 0.04574(2) 0.870441(17) 0.02509(11) Uani 1 1 d U
N1 N 0.6829(3) 0.2979(4) 0.8837(4) 0.0349(12) Uani 1 1 d U
C1 C 0.5933(4) 0.2697(6) 0.8796(5) 0.0290(12) Uani 1 1 d U
Br1 Br 0.75000(4) -0.17381(6) 0.85362(6) 0.0414(2) Uani 1 1 d U
Br2 Br 0.74997(5) 0.03968(6) 1.05888(6) 0.0446(2) Uani 1 1 d U
N2 N 0.8171(3) 0.2978(4) 0.8835(4) 0.0366(12) Uani 1 1 d U
C2 C 0.5590(5) 0.3256(7) 0.7814(5) 0.0379(15) Uani 1 1 d U
H2A H 0.570(5) 0.403(8) 0.782(6) 0.05(2) Uiso 1 1 d .
H3 H 0.585(5) 0.286(8) 0.724(7) 0.08(3) Uiso 1 1 d .
C3 C 0.4672(5) 0.3081(7) 0.7787(5) 0.0395(15) Uani 1 1 d U
H3 H 0.451(4) 0.341(6) 0.723(5) 0.04(2) Uiso 1 1 d .
Br3 Br 0.75004(5) 0.07574(6) 0.68399(5) 0.04188(19) Uani 1 1 d U
C4 C 0.4279(5) 0.3672(7) 0.8719(6) 0.0445(16) Uani 1 1 d U
H4B H 0.443(5) 0.448(7) 0.875(6) 0.05(2) Uiso 1 1 d .
H4B H 0.360(5) 0.352(7) 0.876(6) 0.07(2) Uiso 1 1 d .
C5 C 0.4621(5) 0.3087(7) 0.9691(6) 0.0394(16) Uani 1 1 d U
H5 H 0.446(5) 0.341(8) 1.012(6) 0.05(3) Uiso 1 1 d .
C6 C 0.4423(5) 0.1769(7) 0.9689(6) 0.0415(16) Uani 1 1 d U
H6A H 0.469(5) 0.152(7) 1.032(6) 0.05(2) Uiso 1 1 d .
H&#x00CD;6B H 0.375(5) 0.172(7) 0.973(6) 0.07(3) Uiso 1 1 d .
C7 C 0.4812(4) 0.1180(6) 0.8755(5) 0.0326(13) Uani 1 1 d U
H7 H 0.472(4) 0.037(6) 0.874(5) 0.026(17) Uiso 1 1 d .
C8 C 0.4480(5) 0.1756(7) 0.7778(6) 0.0412(16) Uani 1 1 d U
H8A H 0.377(5) 0.168(7) 0.782(6) 0.06(2) Uiso 1 1 d .
H8B H 0.481(5) 0.143(8) 0.722(6) 0.06(2) Uiso 1 1 d .
C9 C 0.5540(5) 0.3271(8) 0.9742(5) 0.0356(15) Uani 1 1 d U
H9B H 0.561(5) 0.396(8) 0.973(6) 0.04(2) Uiso 1 1 d .
H9A H 0.572(4) 0.288(7) 1.038(6) 0.05(2) Uiso 1 1 d .
C10 C 0.5739(4) 0.1357(6) 0.8790(6) 0.0326(14) Uani 1 1 d U
H10B H 0.597(4) 0.106(6) 0.823(5) 0.034(19) Uiso 1 1 d .
H10A H 0.589(4) 0.107(6) 0.938(5) 0.04(2) Uiso 1 1 d .
C11 C 0.7503(4) 0.2300(6) 0.8809(4) 0.0275(12) Uani 1 1 d U
C12 C 0.7109(5) 0.4182(7) 0.8871(7) 0.0512(19) Uani 1 1 d U
H12 H 0.674(4) 0.474(6) 0.878(5) 0.04(2) Uiso 1 1 d .
C13 C 0.7892(5) 0.4170(7) 0.8868(7) 0.0515(19) Uani 1 1 d U
H9 H 0.829(3) 0.477(5) 0.884(4) 0.018(14) Uiso 1 1 d .
C14 C 0.9059(4) 0.2703(6) 0.8794(5) 0.0282(12) Uani 1 1 d U
C15 C 0.9260(4) 0.1362(6) 0.8791(6) 0.0322(14) Uani 1 1 d U
H15A H 0.898(4) 0.101(5) 0.823(4) 0.020(15) Uiso 1 1 d .
H15B H 0.907(4) 0.102(6) 0.928(5) 0.018(16) Uiso 1 1 d .
C16 C 1.0190(4) 0.1173(6) 0.8762(5) 0.0327(13) Uani 1 1 d U
H16 H 1.035(4) 0.028(6) 0.876(5) 0.041(19) Uiso 1 1 d .
C17 C 1.0575(6) 0.1764(7) 0.9695(6) 0.0422(16) Uani 1 1 d U
H17B H 1.104(5) 0.163(6) 0.968(5) 0.04(2) Uiso 1 1 d .
H17A H 1.042(4) 0.131(6) 1.030(5) 0.039(19) Uiso 1 1 d .
C18 C 1.0386(4) 0.3098(7) 0.9699(5) 0.0386(15) Uani 1 1 d U
H18 H 1.065(4) 0.352(6) 1.023(5) 0.024(16) Uiso 1 1 d .
C19 C 1.0717(5) 0.3671(7) 0.8718(6) 0.0433(16) Uani 1 1 d U
H19B H 1.121(5) 0.354(6) 0.871(5) 0.04(2) Uiso 1 1 d .
H19A H 1.062(5) 0.451(8) 0.872(7) 0.07(3) Uiso 1 1 d .
C20 C 1.0335(5) 0.3097(6) 0.7780(5) 0.0397(15) Uani 1 1 d U
H20 H 1.060(4) 0.350(6) 0.720(5) 0.027(16) Uiso 1 1 d .
C21 C 1.0531(5) 0.1749(7) 0.7775(6) 0.0401(16) Uani 1 1 d U
H21A H 1.113(5) 0.156(7) 0.779(5) 0.05(2) Uiso 1 1 d .
H21B H 1.032(4) 0.137(7) 0.725(5) 0.04(2) Uiso 1 1 d .
C22 C 0.9460(5) 0.3278(7) 0.9741(5) 0.0360(15) Uani 1 1 d U
H22A H 0.916(6) 0.309(9) 1.028(8) 0.09(3) Uiso 1 1 d .
H22B H 0.932(5) 0.417(8) 0.969(6) 0.05(2) Uiso 1 1 d .
C23 C 0.9411(5) 0.3271(7) 0.7809(5) 0.0359(14) Uani 1 1 d U
H23B H 0.899(5) 0.296(7) 0.730(6) 0.06(2) Uiso 1 1 d .
H23A H 0.926(4) 0.418(7) 0.785(5) 0.04(2) Uiso 1 1 d .

loop_
_atom_site_aniso_label
_atom_site_aniso_U_11
_atom_site_aniso_U_22
_atom_site_aniso_U_33
_atom_site_aniso_U_23
_atom_site_aniso_U_13
_atom_site_aniso_U_12
Au1 0.02422(16) 0.01870(15) 0.03235(17) -0.00245(9) -0.00032(10) 0.00007(10)
N1 0.032(3) 0.024(3) 0.049(3) -0.001(2) 0.000(2) 0.003(2)
C1 0.032(3) 0.026(3) 0.029(3) -0.002(2) -0.003(2) 0.002(2)
Br1 0.0389(4) 0.0213(3) 0.0640(5) -0.0053(3) -0.0007(4) -0.0002(3)
Br2 0.0509(5) 0.0487(4) 0.0342(4) 0.0031(3) -0.0001(3) 0.0004(4)
N2 0.032(3) 0.022(3) 0.056(3) -0.003(2) -0.001(2) -0.003(2)
C2 0.051(4) 0.031(4) 0.031(3) 0.005(3) -0.002(3) 0.001(3)
C3 0.049(4) 0.039(3) 0.030(3) 0.010(3) -0.010(3) 0.006(3)
Br3 0.0441(4) 0.0489(4) 0.0326(4) -0.0046(3) -0.0008(3) -0.0001(3)
C4 0.048(4) 0.033(4) 0.053(4) -0.002(3) -0.003(3) 0.011(3)
C5 0.041(3) 0.044(4) 0.033(3) -0.012(3) 0.011(3) 0.011(3)
C6 0.042(4) 0.046(4) 0.037(4) 0.008(3) 0.005(3) 0.004(3)
C7 0.032(3) 0.024(3) 0.042(3) 0.000(3) -0.001(3) 0.003(3)
C8 0.044(4) 0.042(3) 0.037(3) -0.007(3) -0.008(3) 0.003(3)
C9 0.045(3) 0.034(4) 0.028(3) -0.006(3) -0.002(3) 0.003(3)
C10 0.031(3) 0.026(3) 0.041(4) 0.001(3) 0.001(3) 0.006(3)
C11 0.030(3) 0.030(3) 0.022(3) -0.004(2) 0.000(3) -0.001(2)
C12 0.045(4) 0.024(3) 0.085(5) -0.003(4) -0.002(4) 0.010(3)
C13 0.045(4) 0.025(3) 0.084(5) 0.002(4) 0.004(4) -0.014(3)
C14 0.028(3) 0.028(3) 0.029(3) -0.003(2) 0.000(2) -0.004(2)
C15 0.029(3) 0.024(3) 0.044(4) -0.002(3) 0.000(3) -0.008(3)
C16 0.034(3) 0.023(3) 0.041(3) -0.001(3) 0.004(3) -0.002(3)
C17 0.040(4) 0.049(4) 0.038(4) 0.010(3) -0.011(3) -0.001(3)
C18 0.040(3) 0.045(3) 0.031(3) -0.012(3) -0.009(3) -0.009(3)
C19 0.041(4) 0.031(4) 0.058(4) -0.002(3) 0.001(3) -0.011(3)
C20 0.047(4) 0.041(3) 0.032(3) 0.008(3) 0.009(3) -0.007(3)
C21 0.041(4) 0.045(4) 0.034(3) -0.010(3) 0.007(3) -0.003(3)
C22 0.041(3) 0.039(4) 0.028(3) -0.008(3) 0.004(3) -0.006(3)
C23 0.046(3) 0.035(4) 0.027(3) 0.004(3) -0.003(3) -0.004(3)

loop_
_atom_type_symbol
_atom_type_description
_atom_type_scat_dispersion_real
_atom_type_scat_dispersion_imag
_atom_type_scat_source
C C 0.0033 0.0016 'International Tables Vol C Tables 4.2.6.8 and 6.1.1.4'
H H 0.0000 0.0000 'International Tables Vol C Tables 4.2.6.8 and 6.1.1.4'
N N 0.0061 0.0033 'International Tables Vol C Tables 4.2.6.8 and 6.1.1.4'
Br Br -0.2901 2.4595 'International Tables Vol C Tables 4.2.6.8 and 6.1.1.4'
Au Au -2.0133 8.8022 'International Tables Vol C Tables 4.2.6.8 and 6.1.1.4'

loop_
_geom_angle_atom_site_label_1
_geom_angle_atom_site_label_2
_geom_angle_atom_site_label_3
_geom_angle
C11 Au1 Br3 85.93(15)
C11 Au1 Br2 87.80(15)
Br3 Au1 Br2 173.73(3)
C11 Au1 Br1 178.66(16)
Br3 Au1 Br1 92.73(2)
Br2 Au1 Br1 93.53(2)
C11 N1 C12 105.3(6)
C11 N1 C1 133.6(5)
C12 N1 C1 121.1(5)
N1 C1 C10 114.1(5)
N1 C1 C2 107.8(5)
C10 C1 C2 108.5(6)
N1 C1 C9 107.3(5)
C10 C1 C9 108.9(6)
C2 C1 C9 110.2(6)
C11 N2 C13 105.4(6)
C11 N2 C14 133.6(5)
C13 N2 C14 121.0(5)
C3 C2 C1 109.5(6)
C8 C3 C4 109.8(7)
C8 C3 C2 109.5(6)
C4 C3 C2 110.4(6)
C3 C4 C5 108.4(6)
C6 C5 C9 110.2(7)
C6 C5 C4 109.5(7)
C9 C5 C4 110.1(7)
C5 C6 C7 109.3(6)
C6 C7 C8 109.4(6)
C6 C7 C10 109.9(6)
C8 C7 C10 109.0(6)
C3 C8 C7 109.3(6)
C5 C9 C1 109.1(6)
C1 C10 C7 109.4(6)
N2 C11 N1 111.2(5)
N2 C11 Au1 124.6(5)
N1 C11 Au1 124.1(4)
C13 C12 N1 108.4(7)
C12 C13 N2 109.7(7)
N2 C14 C15 114.3(5)
N2 C14 C22 107.8(5)
C15 C14 C22 108.4(6)
N2 C14 C23 108.3(5)
C15 C14 C23 108.4(6)
C22 C14 C23 109.5(6)
C14 C15 C16 110.3(5)
C17 C16 C21 109.4(6)
C17 C16 C15 109.6(6)
C21 C16 C15 108.9(6)
C18 C17 C16 109.9(6)
C17 C18 C19 109.4(7)
C17 C18 C22 109.4(6)
C19 C18 C22 109.2(6)
C20 C19 C18 110.3(6)
C19 C20 C21 109.2(7)
C19 C20 C23 109.8(6)
C21 C20 C23 109.4(6)
C20 C21 C16 109.1(6)
C14 C22 C18 110.0(6)
C20 C23 C14 110.0(6)

loop_
_geom_bond_atom_site_label_1
_geom_bond_atom_site_label_2
_geom_bond_distance
Au1 C11 2.052(6)
Au1 Br3 2.4426(7)
Au1 Br2 2.4465(8)
Au1 Br1 2.4496(7)
N1 C11 1.341(8)
N1 C12 1.415(9)
N1 C1 1.508(8)
C1 C10 1.522(9)
C1 C2 1.525(9)
C1 C9 1.527(9)
N2 C11 1.332(8)
N2 C13 1.403(9)
N2 C14 1.494(8)
C2 C3 1.521(11)
C3 C8 1.507(11)
C3 C4 1.522(10)
C4 C5 1.526(11)
C5 C6 1.501(11)
C5 C9 1.527(11)
C6 C7 1.519(10)
C7 C8 1.521(10)
C7 C10 1.539(9)
C12 C13 1.286(12)
C14 C15 1.527(9)
C14 C22 1.533(9)
C14 C23 1.539(9)
C15 C16 1.544(9)
C16 C17 1.515(10)
C16 C21 1.539(10)
C17 C18 1.515(11)
C18 C19 1.525(11)
C18 C22 1.537(10)
C19 C20 1.511(11)
C20 C21 1.532(11)
C20 C23 1.532(10)

loop_
_geom_torsion_atom_site_label_1
_geom_torsion_atom_site_label_2
_geom_torsion_atom_site_label_3
_geom_torsion_atom_site_label_4
_geom_torsion
C11 N1 C1 C10 4.8(10)
C12 N1 C1 C10 -178.5(7)
C11 N1 C1 C2 -115.8(8)
C12 N1 C1 C2 60.9(8)
C11 N1 C1 C9 125.5(7)
C12 N1 C1 C9 -57.8(8)
N1 C1 C2 C3 -175.3(6)
C10 C1 C2 C3 60.7(8)
C9 C1 C2 C3 -58.5(8)
C1 C2 C3 C8 -61.3(8)
C1 C2 C3 C4 59.6(8)
C8 C3 C4 C5 60.4(9)
C2 C3 C4 C5 -60.3(9)
C3 C4 C5 C6 -60.8(9)
C3 C4 C5 C9 60.5(9)
C9 C5 C6 C7 -60.2(8)
C4 C5 C6 C7 61.1(8)
C5 C6 C7 C8 -60.3(8)
C5 C6 C7 C10 59.3(8)
C4 C3 C8 C7 -60.3(8)
C2 C3 C8 C7 61.0(8)
C6 C7 C8 C3 59.8(8)
C10 C7 C8 C3 -60.4(8)
C6 C5 C9 C1 60.9(8)
C4 C5 C9 C1 -60.0(8)
N1 C1 C9 C5 175.8(6)
C10 C1 C9 C5 -60.2(8)
C2 C1 C9 C5 58.7(8)
N1 C1 C10 C7 179.6(5)
C2 C1 C10 C7 -60.2(8)
C9 C1 C10 C7 59.7(7)
C6 C7 C10 C1 -59.5(8)
C8 C7 C10 C1 60.4(8)
C13 N2 C11 N1 -0.8(8)
C14 N2 C11 N1 -178.1(6)
C13 N2 C11 Au1 177.9(5)
C14 N2 C11 Au1 0.6(10)
C12 N1 C11 N2 0.8(7)
C1 N1 C11 N2 177.9(6)
C12 N1 C11 Au1 -177.9(5)
C1 N1 C11 Au1 -0.8(10)
Br3 Au1 C11 N2 -89.1(5)
Br2 Au1 C11 N2 90.9(5)
Br1 Au1 C11 N2 -83(8)
Br3 Au1 C11 N1 89.4(5)
Br2 Au1 C11 N1 -90.6(5)
Br1 Au1 C11 N1 95(8)
C11 N1 C12 C13 -0.4(9)
C1 N1 C12 C13 -177.9(7)
N1 C12 C13 N2 -0.1(11)
C11 N2 C13 C12 0.6(10)
C14 N2 C13 C12 178.2(7)
C11 N2 C14 C15 -4.7(10)
C13 N2 C14 C15 178.4(7)
C11 N2 C14 C22 -125.4(7)
C13 N2 C14 C22 57.8(8)
C11 N2 C14 C23 116.3(8)
C13 N2 C14 C23 -60.6(8)
N2 C14 C15 C16 -179.2(5)
C22 C14 C15 C16 -58.9(7)
C23 C14 C15 C16 59.9(7)
C14 C15 C16 C17 59.3(8)
C14 C15 C16 C21 -60.4(8)
C21 C16 C17 C18 60.0(9)
C15 C16 C17 C18 -59.4(8)
C16 C17 C18 C19 -59.5(9)
C16 C17 C18 C22 60.1(8)
C17 C18 C19 C20 59.7(9)
C22 C18 C19 C20 -60.0(9)
C18 C19 C20 C21 -59.9(9)
C18 C19 C20 C23 60.1(9)
C19 C20 C21 C16 59.7(8)
C23 C20 C21 C16 -60.5(8)
C17 C16 C21 C20 -59.9(9)
C15 C16 C21 C20 59.9(8)
N2 C14 C22 C18 -176.1(6)
C15 C14 C22 C18 59.6(8)
C23 C14 C22 C18 -58.5(8)
C17 C18 C22 C14 -60.5(8)
C19 C18 C22 C14 59.2(8)
C19 C20 C23 C14 -59.0(8)
C21 C20 C23 C14 60.8(7)
N2 C14 C23 C20 175.5(5)
C15 C14 C23 C20 -59.9(7)
C22 C14 C23 C20 58.2(8)
